data_8104352
loop_
_publ_author_name
'Barrer, R.M.'
'Villiger, H.'

_publ_section_title
;
 The structure of the inclusion complex of sodium nitrate in zeolite A
;
_journal_name_full
;
Zeitschrift fuer Kristallographie, Kristallgeometrie, Kristallphysik, 
Kristallchemie (-144,1977)
;
_journal_page_first 82
_journal_page_last 98
_journal_volume 142
_journal_year 1975
_chemical_formula_sum 'Al12 H30.2 N9.4 Na22.1 O91.3 Si12'
_chemical_name_systematic 'Na22.1 (Al12 Si12 O48) (N O3)9.4 (H2 O)15.1'
_space_group_IT_number 221
_symmetry_space_group_name_Hall '-P 4 2 3'
_symmetry_space_group_name_H-M 'P m -3 m'
_cell_angle_alpha 90
_cell_angle_beta 90
_cell_angle_gamma 90
_cell_formula_units_Z 1
_cell_length_a 12.39
_cell_length_b 12.39
_cell_length_c 12.39
_cell_volume 1902.015
_citation_journal_id_ASTM ZEKGAX
_cod_data_source_file Barrer_ZEKGAX_1975_254.cif
_cod_data_source_block H30.2Al12N9.4Na22.1O91.3Si12
_cod_original_formula_sum 'H30.2 Al12 N9.4 Na22.1 O91.3 Si12'
_cod_database_code 8104352

loop_
_symmetry_equiv_pos_as_xyz
x,y,z
-y,x,z
-x,-y,z
y,-x,z
x,-y,-z
y,x,-z
-x,y,-z
-y,-x,-z
z,x,y
-x,z,y
-z,-x,y
x,-z,y
z,-x,-y
x,z,-y
-z,x,-y
-x,-z,-y
y,z,x
y,-z,-x
z,y,-x
-y,z,-x
-z,-y,-x
-y,-z,x
z,-y,x
-z,y,x
-x,-y,-z
y,-x,-z
x,y,-z
-y,x,-z
-x,y,z
-y,-x,z
x,-y,z
y,x,z
-z,-x,-y
x,-z,-y
z,x,-y
-x,z,-y
-z,x,y
-x,-z,y
z,-x,y
x,z,y
-y,-z,-x
-y,z,x
-z,-y,x
y,-z,x
z,y,x
y,z,-x
-z,y,-x
z,-y,-x

loop_
_atom_site_label
_atom_site_type_symbol
_atom_site_fract_x
_atom_site_fract_y
_atom_site_fract_z
_atom_site_occupancy
_atom_site_U_iso_or_equiv
O1 O-2 0 0.235 0.5 1 0.0
Na3 Na+1 0.22 0.5 0.5 0.73 0.0
N1 N+5 0.3127 0.3127 0.3127 0.9 0.0
O6 O-2 0.37 0.37 0.5 0.18 0.0
O2 O-2 0 0.2842 0.2842 1 0.0
O4 O-2 0.3602 0.3602 0.234 0.81 0.0
O5 O-2 0 0.1118 0.1118 0.56 0.0
O8 O-2 0.377 0.377 0.377 0.53 0.0
Na2 Na+1 0.2302 0.2302 0.5 0.84 0.0
O7 O-2 0.4289 0.4289 0.063 0.46 0.0
Na1 Na+1 0.1864 0.1864 0.1864 0.84 0.0
Na4 Na+1 0.5 0.5 0.5 1 0.0
Si1 Si+4 0 0.1839 0.3721 0.5 0.0
Al1 Al+3 0 0.1839 0.3721 0.5 0.0
O3 O-2 0.1075 0.1075 0.348 1 0.0
